data_7060014
loop_
_publ_author_name
'Wang, Wen-Min'
'Xue, Cai-Long'
'Jing, Ru-Yi'
'Ma, Xin'
'Yang, Lu-Na'
'Luo, Shu-Chang'
'Wu, Zhi-Lei'

_publ_section_title
;
 Two hexanuclear lanthanide Ln6III clusters featuring remarkable
 magnetocaloric effect and slow magnetic relaxation behavior
;
_journal_issue 41
_journal_name_full 'New Journal of Chemistry'
_journal_page_first 18025
_journal_page_last 18030
_journal_paper_doi 10.1039/D0NJ03442H
_journal_volume 44
_journal_year 2020
_chemical_formula_moiety 'C62 H78 Gd6 N8 O32, 3[C2H3N], 2[CH4O]'
_chemical_formula_sum 'C70 H95 Gd6 N11 O34'
_chemical_formula_weight 2578.08
_space_group_crystal_system monoclinic
_space_group_IT_number 14
_space_group_name_Hall '-P 2yn'
_space_group_name_H-M_alt 'P 1 21/n 1'
_atom_sites_solution_hydrogens mixed
_audit_creation_date 2020-09-16
_audit_creation_method
;
Olex2 1.2
(compiled 2018.05.29 svn.r3508 for OlexSys, GUI svn.r5506)
;
_audit_update_record
;
2020-09-21 deposited with the CCDC.	2020-09-24 downloaded from the CCDC.
;
_cell_angle_alpha 90
_cell_angle_beta 90.532(2)
_cell_angle_gamma 90
_cell_formula_units_Z 2
_cell_length_a 14.4727(6)
_cell_length_b 19.6943(9)
_cell_length_c 16.4655(7)
_cell_measurement_reflns_used 9857
_cell_measurement_temperature 150(2)
_cell_measurement_theta_max 26.377
_cell_measurement_theta_min 2.502
_cell_volume 4693.0(4)
_computing_cell_refinement 'SAINT v8.37A (Bruker, 2015)'
_computing_data_collection 'SAINT v8.37A (Bruker, 2015)'
_computing_data_reduction 'SAINT v8.37A (Bruker, 2015)'
_computing_molecular_graphics 'Olex2 (Dolomanov et al., 2009)'
_computing_publication_material 'Olex2 (Dolomanov et al., 2009)'
_computing_structure_refinement 'XL (Sheldrick, 2008)'
_computing_structure_solution 'XL (Sheldrick, 2008)'
_diffrn_ambient_temperature 150.0
_diffrn_measured_fraction_theta_full 0.999
_diffrn_measured_fraction_theta_max 0.998
_diffrn_measurement_device_type 'CCD area detector'
_diffrn_measurement_method 'phi and omega scans'
_diffrn_radiation_monochromator graphite
_diffrn_radiation_type MoK\a
_diffrn_radiation_wavelength 0.71073
_diffrn_reflns_av_R_equivalents 0.0539
_diffrn_reflns_av_unetI/netI 0.0342
_diffrn_reflns_Laue_measured_fraction_full 0.999
_diffrn_reflns_Laue_measured_fraction_max 0.998
_diffrn_reflns_limit_h_max 18
_diffrn_reflns_limit_h_min -18
_diffrn_reflns_limit_k_max 24
_diffrn_reflns_limit_k_min -24
_diffrn_reflns_limit_l_max 20
_diffrn_reflns_limit_l_min -20
_diffrn_reflns_number 58285
_diffrn_reflns_point_group_measured_fraction_full 0.999
_diffrn_reflns_point_group_measured_fraction_max 0.998
_diffrn_reflns_theta_full 25.242
_diffrn_reflns_theta_max 26.414
_diffrn_reflns_theta_min 2.410
_exptl_absorpt_coefficient_mu 4.251
_exptl_absorpt_correction_T_max 0.7454
_exptl_absorpt_correction_T_min 0.4982
_exptl_absorpt_correction_type multi-scan
_exptl_absorpt_process_details
;
SADABS-2016/2 (Bruker,2016/2) was used for absorption correction.
wR2(int) was 0.1194 before and 0.0605 after correction.
The Ratio of minimum to maximum transmission is 0.6684.
The \l/2 correction factor is Not present.
;
_exptl_crystal_colour yellow
_exptl_crystal_density_diffrn 1.824
_exptl_crystal_description block
_exptl_crystal_F_000 2292
_exptl_crystal_size_max 0.26
_exptl_crystal_size_mid 0.15
_exptl_crystal_size_min 0.11
_refine_diff_density_max 1.295
_refine_diff_density_min -1.022
_refine_diff_density_rms 0.146
_refine_ls_extinction_method none
_refine_ls_goodness_of_fit_ref 1.049
_refine_ls_hydrogen_treatment mixed
_refine_ls_matrix_type full
_refine_ls_number_parameters 506
_refine_ls_number_reflns 9621
_refine_ls_number_restraints 31
_refine_ls_restrained_S_all 1.053
_refine_ls_R_factor_all 0.0531
_refine_ls_R_factor_gt 0.0367
_refine_ls_shift/su_max 0.001
_refine_ls_shift/su_mean 0.000
_refine_ls_structure_factor_coef Fsqd
_refine_ls_weighting_details 'w=1/[\s^2^(Fo^2^)+(0.0489P)^2^+17.4626P] where P=(Fo^2^+2Fc^2^)/3'
_refine_ls_weighting_scheme calc
_refine_ls_wR_factor_gt 0.0901
_refine_ls_wR_factor_ref 0.0998
_reflns_Friedel_coverage 0.000
_reflns_number_gt 7596
_reflns_number_total 9621
_reflns_threshold_expression 'I > 2\s(I)'
_cod_data_source_file d0nj03442h2.cif
_cod_data_source_block 1
_cod_depositor_comments 'Adding full bibliography for 7060014--7060015.cif.'
_cod_database_code 7060014
_shelx_shelxl_version_number 2018/3
_shelx_space_group_comment
;
The symmetry employed for this shelxl refinement is uniquely defined
by the following loop, which should always be used as a source of
symmetry information in preference to the above space-group names.
They are only intended as comments.
;
_shelx_estimated_absorpt_t_max 0.652
_shelx_estimated_absorpt_t_min 0.404
_olex2_refinement_description
;
1. Fixed Uiso
 At 1.2 times of:
  All C(H) groups, All C(H,H) groups
 At 1.5 times of:
  All C(H,H,H) groups, All O(H) groups
2. Restrained distances
 O13-H13
 0.87 with sigma of 0.01
 O11-H11
 0.85 with sigma of 0.02
 C31-H13
 1.922476 with sigma of 0.02
 Gd1-H13
 2.967842 with sigma of 0.02
3. Rigid bond restraints
 O16, N4, O14
 with sigma for 1-2 distances of 0.01 and sigma for 1-3 distances of 0.02
 N4, O14
 with sigma for 1-2 distances of 0.001 and sigma for 1-3 distances of 0.002
4. Uiso/Uaniso restraints and constraints
O16 \\sim N4 \\sim O14: within 2A with sigma of 0.01 and sigma for terminal
atoms of 0.02
Uanis(C30) \\sim Ueq: with sigma of 0.01 and sigma for terminal atoms of 0.02
Uanis(O16) \\sim Ueq: with sigma of 0.01 and sigma for terminal atoms of 0.02
5.a Secondary CH2 refined with riding coordinates:
 C1(H1A,H1B)
5.b Aromatic/amide H refined with riding coordinates:
 C8(H8), C10(H10), C3(H3), C12(H12A), C5(H5), C28(H28), C23(H23), C11(H11A),
 C18(H18), C4(H4)
5.c Idealised Me refined as rotating group:
 C15(H15A,H15B,H15C), C21(H21A,H21B,H21C), C26(H26A,H26B,H26C), C16(H16A,H16B,
 H16C), C30(H30A,H30B,H30C), C31(H31A,H31B,H31C), C25(H25A,H25B,H25C), C20(H20A,
 H20B,H20C)
;
_olex2_submission_special_instructions 'No special instructions were received'

loop_
_space_group_symop_operation_xyz
'x, y, z'
'-x+1/2, y+1/2, -z+1/2'
'-x, -y, -z'
'x-1/2, -y-1/2, z-1/2'

loop_
_atom_site_label
_atom_site_type_symbol
_atom_site_fract_x
_atom_site_fract_y
_atom_site_fract_z
_atom_site_U_iso_or_equiv
_atom_site_adp_type
_atom_site_occupancy
_atom_site_site_symmetry_order
_atom_site_calc_flag
_atom_site_refinement_flags_posn
_atom_site_refinement_flags_adp
_atom_site_refinement_flags_occupancy
_atom_site_disorder_assembly
_atom_site_disorder_group
Gd1 Gd 0.45392(2) 0.09244(2) 1.02036(2) 0.02641(8) Uani 1 1 d D . . . .
Gd2 Gd 0.60247(2) 0.22312(2) 0.91647(2) 0.02953(8) Uani 1 1 d . . . . .
Gd3 Gd 0.70772(2) 0.06527(2) 0.96519(2) 0.02683(8) Uani 1 1 d . . . . .
C15 C 0.7500(5) 0.3586(4) 0.8635(5) 0.0499(18) Uani 1 1 d . . . . .
H15A H 0.695446 0.378575 0.888883 0.075 Uiso 1 1 calc GR . . . .
H15B H 0.755997 0.376190 0.808100 0.075 Uiso 1 1 calc GR . . . .
H15C H 0.805292 0.370404 0.895228 0.075 Uiso 1 1 calc GR . . . .
C13 C 0.8102(5) 0.2477(4) 0.8268(4) 0.0397(14) Uani 1 1 d . . . . .
O14 O 0.4949(3) 0.1069(2) 1.1677(3) 0.0359(9) Uani 1 1 d . U . . .
N1 N 0.6649(3) -0.1723(3) 0.9194(3) 0.0313(11) Uani 1 1 d . . . . .
O11 O 0.5827(3) 0.0172(2) 1.0399(2) 0.0295(9) Uani 1 1 d D . . . .
O2 O 0.6733(3) -0.0408(2) 0.9132(2) 0.0327(9) Uani 1 1 d . . . . .
C8 C 0.8583(4) 0.0603(4) 0.8018(4) 0.0394(15) Uani 1 1 d . . . . .
H8 H 0.896824 0.034649 0.766952 0.047 Uiso 1 1 calc R . . . .
C6 C 0.7379(4) -0.1477(3) 0.8781(4) 0.0337(13) Uani 1 1 d . . . . .
O6 O 0.5342(3) 0.3199(2) 0.8663(3) 0.0463(11) Uani 1 1 d . . . . .
O1 O 0.5229(3) -0.2069(2) 1.0058(3) 0.0380(10) Uani 1 1 d . . . . .
O4 O 0.7401(3) 0.2856(2) 0.8608(3) 0.0421(11) Uani 1 1 d . . . . .
C7 C 0.7404(4) -0.0727(3) 0.8758(4) 0.0313(13) Uani 1 1 d . . . . .
N2 N 0.8094(4) -0.0438(3) 0.8393(3) 0.0367(12) Uani 1 1 d . . . . .
O12 O 0.5627(3) 0.1048(2) 0.9184(3) 0.0323(9) Uani 1 1 d . . . . .
O5 O 0.5399(3) 0.1953(2) 0.7905(3) 0.0425(11) Uani 1 1 d . . . . .
C10 C 0.9388(5) 0.1632(4) 0.7551(4) 0.0441(16) Uani 1 1 d . . . . .
H10 H 0.981138 0.134496 0.727768 0.053 Uiso 1 1 calc R . . . .
O10 O 0.7847(3) -0.0057(2) 1.0595(3) 0.0403(10) Uani 1 1 d . . . . .
C22 C 0.6672(5) 0.3087(4) 1.0844(4) 0.0443(16) Uani 1 1 d . . . . .
O13 O 0.3414(3) 0.1061(2) 0.9128(3) 0.0388(10) Uani 1 1 d D . . . .
H13 H 0.297(3) 0.0756(15) 0.908(3) 0.058 Uiso 1 1 d DR . . . .
C9 C 0.8641(4) 0.1338(3) 0.7988(4) 0.0382(15) Uani 1 1 d . . . . .
O7 O 0.6418(3) 0.3055(2) 1.0113(3) 0.0441(11) Uani 1 1 d . . . . .
N3 N 0.8034(3) 0.0282(3) 0.8495(3) 0.0351(12) Uani 1 1 d . . . . .
C3 C 0.7191(4) -0.2851(3) 0.8958(5) 0.0413(16) Uani 1 1 d . . . . .
H3 H 0.711950 -0.332659 0.903268 0.050 Uiso 1 1 calc R . . . .
C14 C 0.7988(4) 0.1770(3) 0.8346(4) 0.0360(14) Uani 1 1 d . . . . .
C12 C 0.8853(5) 0.2760(4) 0.7876(4) 0.0440(16) Uani 1 1 d . . . . .
H12A H 0.892764 0.323874 0.784882 0.053 Uiso 1 1 calc R . . . .
O9 O 0.8499(3) 0.1137(3) 0.9935(3) 0.0464(12) Uani 1 1 d . . . . .
C5 C 0.8037(4) -0.1897(3) 0.8443(4) 0.0366(14) Uani 1 1 d . . . . .
H5 H 0.854764 -0.171338 0.815869 0.044 Uiso 1 1 calc R . . . .
O3 O 0.7245(3) 0.1543(2) 0.8730(3) 0.0336(9) Uani 1 1 d . . . . .
C1 C 0.5727(5) -0.2624(3) 0.9748(5) 0.0426(16) Uani 1 1 d . . . . .
H1A H 0.531854 -0.289560 0.938743 0.051 Uiso 1 1 calc R . . . .
H1B H 0.593206 -0.291871 1.020175 0.051 Uiso 1 1 calc R . . . .
C28 C 0.9323(5) 0.0413(4) 1.0808(5) 0.057(2) Uani 1 1 d . . . . .
H28 H 0.989594 0.034635 1.108278 0.068 Uiso 1 1 calc R . . . .
C23 C 0.6882(5) 0.2531(4) 1.1339(4) 0.0452(16) Uani 1 1 d . . . . .
H23 H 0.702924 0.262171 1.189170 0.054 Uiso 1 1 calc R . . . .
C27 C 0.9245(5) 0.0973(4) 1.0300(5) 0.0498(18) Uani 1 1 d . . . . .
C11 C 0.9503(5) 0.2322(4) 0.7520(5) 0.0469(18) Uani 1 1 d . . . . .
H11A H 1.002584 0.250635 0.725461 0.056 Uiso 1 1 calc R . . . .
N4 N 0.5074(5) 0.0658(4) 1.2173(4) 0.0591(16) Uani 1 1 d . U . . .
C24 C 0.6894(4) 0.1862(4) 1.1094(4) 0.0403(15) Uani 1 1 d . . . . .
O16 O 0.5000(7) 0.0842(4) 1.2901(4) 0.109(3) Uani 1 1 d . U . . .
C19 C 0.4813(5) 0.3355(4) 0.8069(5) 0.0518(19) Uani 1 1 d . . . . .
O15 O 0.5347(5) 0.0061(3) 1.2030(4) 0.0771(19) Uani 1 1 d . . . . .
C29 C 0.8630(5) -0.0055(4) 1.0945(5) 0.0515(19) Uani 1 1 d . . . . .
C2 C 0.6552(5) -0.2391(4) 0.9280(4) 0.0395(15) Uani 1 1 d . . . . .
C17 C 0.4821(5) 0.2237(4) 0.7423(5) 0.0473(17) Uani 1 1 d . . . . .
O8 O 0.6663(3) 0.1659(2) 1.0375(3) 0.0380(10) Uani 1 1 d . . . . .
C18 C 0.4538(5) 0.2905(4) 0.7461(5) 0.0542(19) Uani 1 1 d . . . . .
H18 H 0.413219 0.306714 0.704801 0.065 Uiso 1 1 calc R . . . .
C4 C 0.7931(5) -0.2591(4) 0.8528(5) 0.0460(17) Uani 1 1 d . . . . .
H4 H 0.836663 -0.289116 0.829190 0.055 Uiso 1 1 calc R . . . .
C21 C 0.6744(7) 0.3800(4) 1.1194(5) 0.070(3) Uani 1 1 d . . . . .
H21A H 0.707622 0.409268 1.081374 0.105 Uiso 1 1 calc GR . . . .
H21B H 0.707908 0.378470 1.171318 0.105 Uiso 1 1 calc GR . . . .
H21C H 0.612226 0.398269 1.127956 0.105 Uiso 1 1 calc GR . . . .
C26 C 1.0050(6) 0.1436(5) 1.0181(6) 0.075(3) Uani 1 1 d . . . . .
H26A H 0.999600 0.165711 0.964905 0.112 Uiso 1 1 calc GR . . . .
H26B H 1.062423 0.117309 1.020609 0.112 Uiso 1 1 calc GR . . . .
H26C H 1.005734 0.178221 1.060838 0.112 Uiso 1 1 calc GR . . . .
C16 C 0.4450(7) 0.1786(6) 0.6742(6) 0.077(3) Uani 1 1 d . . . . .
H16A H 0.496858 0.158675 0.644639 0.116 Uiso 1 1 calc GR . . . .
H16B H 0.407189 0.205857 0.636819 0.116 Uiso 1 1 calc GR . . . .
H16C H 0.407222 0.142270 0.697335 0.116 Uiso 1 1 calc GR . . . .
C30 C 0.8755(7) -0.0583(5) 1.1597(7) 0.092(4) Uani 1 1 d . U . . .
H30A H 0.832930 -0.049038 1.204318 0.138 Uiso 1 1 calc GR . . . .
H30B H 0.939236 -0.057015 1.180181 0.138 Uiso 1 1 calc GR . . . .
H30C H 0.862342 -0.103356 1.137051 0.138 Uiso 1 1 calc GR . . . .
C31 C 0.3061(8) 0.1675(6) 0.8758(7) 0.092(3) Uani 1 1 d D . . . .
H31A H 0.288398 0.158298 0.819309 0.138 Uiso 1 1 calc GR . . . .
H31B H 0.354071 0.202687 0.877253 0.138 Uiso 1 1 calc GR . . . .
H31C H 0.252021 0.183287 0.905793 0.138 Uiso 1 1 calc GR . . . .
C25 C 0.7214(5) 0.1334(4) 1.1689(4) 0.0497(18) Uani 1 1 d . . . . .
H25A H 0.785277 0.120671 1.156993 0.074 Uiso 1 1 calc GR . . . .
H25B H 0.681596 0.093292 1.164488 0.074 Uiso 1 1 calc GR . . . .
H25C H 0.718121 0.151814 1.224084 0.074 Uiso 1 1 calc GR . . . .
C20 C 0.4517(8) 0.4091(5) 0.8034(7) 0.084(3) Uani 1 1 d . . . . .
H20A H 0.412722 0.419374 0.850163 0.126 Uiso 1 1 calc GR . . . .
H20B H 0.416721 0.417208 0.753100 0.126 Uiso 1 1 calc GR . . . .
H20C H 0.506498 0.438299 0.804662 0.126 Uiso 1 1 calc GR . . . .
H12 H 0.551(7) 0.094(5) 0.868(6) 0.09(3) Uiso 1 1 d . . . . .
H11 H 0.583(4) 0.010(3) 1.0912(13) 0.014(14) Uiso 1 1 d D . . . .

loop_
_atom_site_aniso_label
_atom_site_aniso_U_11
_atom_site_aniso_U_22
_atom_site_aniso_U_33
_atom_site_aniso_U_23
_atom_site_aniso_U_13
_atom_site_aniso_U_12
Gd1 0.02317(14) 0.02633(15) 0.02979(15) -0.00016(11) 0.00412(11) 0.00109(11)
Gd2 0.02926(15) 0.02892(16) 0.03049(16) 0.00243(12) 0.00428(11) -0.00109(11)
Gd3 0.02289(14) 0.02974(16) 0.02789(15) 0.00168(11) 0.00234(11) -0.00117(11)
C15 0.057(5) 0.035(4) 0.058(5) 0.001(3) 0.011(4) -0.008(3)
C13 0.039(3) 0.041(4) 0.039(3) 0.006(3) 0.000(3) -0.002(3)
O14 0.028(2) 0.034(2) 0.046(2) -0.0128(16) 0.0081(18) 0.0035(17)
N1 0.033(3) 0.031(3) 0.029(3) 0.001(2) 0.006(2) 0.006(2)
O11 0.027(2) 0.033(2) 0.029(2) 0.0031(18) 0.0047(17) 0.0015(17)
O2 0.026(2) 0.036(2) 0.036(2) -0.0031(19) 0.0075(17) 0.0028(17)
C8 0.030(3) 0.044(4) 0.044(4) 0.008(3) 0.008(3) 0.005(3)
C6 0.031(3) 0.034(3) 0.037(3) -0.001(3) 0.002(3) 0.000(3)
O6 0.052(3) 0.038(3) 0.049(3) 0.008(2) 0.002(2) 0.004(2)
O1 0.033(2) 0.034(2) 0.047(3) 0.001(2) 0.0118(19) 0.0022(18)
O4 0.043(3) 0.035(3) 0.048(3) 0.002(2) 0.010(2) -0.003(2)
C7 0.026(3) 0.037(3) 0.031(3) -0.005(3) -0.002(2) 0.003(2)
N2 0.032(3) 0.036(3) 0.042(3) 0.000(2) 0.007(2) 0.000(2)
O12 0.030(2) 0.035(2) 0.032(2) -0.0019(18) 0.0032(18) -0.0007(18)
O5 0.039(2) 0.049(3) 0.039(2) 0.001(2) 0.000(2) 0.007(2)
C10 0.035(3) 0.050(4) 0.048(4) 0.015(3) 0.010(3) 0.008(3)
O10 0.034(2) 0.045(3) 0.042(2) 0.006(2) -0.0077(19) 0.001(2)
C22 0.038(4) 0.046(4) 0.050(4) -0.012(3) 0.005(3) -0.002(3)
O13 0.041(3) 0.032(2) 0.043(3) 0.006(2) -0.003(2) 0.0016(19)
C9 0.030(3) 0.044(4) 0.041(4) 0.012(3) 0.007(3) -0.002(3)
O7 0.054(3) 0.036(3) 0.042(3) -0.003(2) 0.001(2) -0.008(2)
N3 0.030(3) 0.038(3) 0.038(3) 0.003(2) 0.006(2) -0.003(2)
C3 0.033(3) 0.028(3) 0.063(4) -0.002(3) 0.004(3) 0.004(3)
C14 0.028(3) 0.044(4) 0.036(3) 0.009(3) -0.002(2) -0.004(3)
C12 0.039(4) 0.038(4) 0.055(4) 0.014(3) 0.005(3) 0.001(3)
O9 0.033(2) 0.058(3) 0.048(3) 0.009(2) -0.004(2) -0.015(2)
C5 0.030(3) 0.041(4) 0.039(3) 0.000(3) 0.005(3) 0.004(3)
O3 0.028(2) 0.036(2) 0.038(2) 0.0015(19) 0.0061(17) -0.0013(18)
C1 0.037(3) 0.032(4) 0.059(4) -0.003(3) 0.019(3) 0.005(3)
C28 0.032(4) 0.068(5) 0.070(5) 0.009(4) -0.020(3) 0.003(4)
C23 0.047(4) 0.053(4) 0.035(3) -0.008(3) 0.001(3) 0.000(3)
C27 0.037(4) 0.067(5) 0.045(4) 0.002(4) 0.003(3) -0.009(3)
C11 0.038(4) 0.045(4) 0.058(4) 0.021(3) 0.011(3) -0.005(3)
N4 0.073(4) 0.058(4) 0.046(3) -0.004(2) 0.007(3) 0.015(3)
C24 0.034(3) 0.053(4) 0.034(3) -0.003(3) 0.000(3) 0.000(3)
O16 0.172(7) 0.105(6) 0.049(3) -0.010(4) 0.014(4) 0.043(5)
C19 0.037(4) 0.043(4) 0.076(5) 0.017(4) 0.002(4) 0.005(3)
O15 0.114(5) 0.053(4) 0.065(4) -0.004(3) 0.018(4) 0.018(4)
C29 0.043(4) 0.049(4) 0.062(5) 0.003(4) -0.016(4) 0.000(3)
C2 0.037(3) 0.045(4) 0.036(3) -0.001(3) 0.005(3) -0.003(3)
C17 0.034(4) 0.058(5) 0.050(4) 0.002(4) -0.003(3) 0.005(3)
O8 0.041(2) 0.041(3) 0.032(2) 0.0005(19) 0.0020(19) -0.005(2)
C18 0.045(4) 0.060(5) 0.057(5) 0.007(4) -0.013(4) 0.004(4)
C4 0.045(4) 0.039(4) 0.054(4) -0.001(3) 0.011(3) 0.004(3)
C21 0.097(7) 0.050(5) 0.063(5) -0.018(4) -0.012(5) -0.001(5)
C26 0.049(5) 0.093(7) 0.082(7) 0.006(6) -0.012(5) -0.026(5)
C16 0.075(6) 0.098(8) 0.058(5) -0.020(5) -0.024(5) 0.013(6)
C30 0.083(7) 0.088(7) 0.104(8) 0.040(6) -0.056(6) -0.013(6)
C31 0.090(8) 0.081(8) 0.104(9) 0.022(7) -0.026(7) -0.007(6)
C25 0.050(4) 0.064(5) 0.036(4) -0.005(3) -0.008(3) 0.000(4)
C20 0.090(7) 0.049(5) 0.112(9) 0.013(5) -0.026(6) 0.018(5)

loop_
_atom_type_symbol
_atom_type_description
_atom_type_scat_dispersion_real
_atom_type_scat_dispersion_imag
_atom_type_scat_source
C C 0.0033 0.0016 'International Tables Vol C Tables 4.2.6.8 and 6.1.1.4'
H H 0.0000 0.0000 'International Tables Vol C Tables 4.2.6.8 and 6.1.1.4'
Gd Gd -0.1653 3.9035 'International Tables Vol C Tables 4.2.6.8 and 6.1.1.4'
N N 0.0061 0.0033 'International Tables Vol C Tables 4.2.6.8 and 6.1.1.4'
O O 0.0106 0.0060 'International Tables Vol C Tables 4.2.6.8 and 6.1.1.4'

loop_
_geom_angle_atom_site_label_1
_geom_angle_atom_site_label_2
_geom_angle_atom_site_label_3
_geom_angle
_geom_angle_site_symmetry_1
_geom_angle_site_symmetry_3
_geom_angle_publ_flag
Gd2 Gd1 Gd1 110.988(11) . 3_657 ?
Gd2 Gd1 Gd3 156.364(10) . 3_657 ?
Gd2 Gd1 Gd3 55.670(8) . . ?
Gd3 Gd1 Gd1 58.525(9) 3_657 3_657 ?
Gd3 Gd1 Gd1 60.210(8) . 3_657 ?
Gd3 Gd1 Gd3 118.735(9) . 3_657 ?
O14 Gd1 Gd1 101.10(10) . 3_657 ?
O14 Gd1 Gd2 103.31(10) . . ?
O14 Gd1 Gd3 91.53(9) . . ?
O14 Gd1 Gd3 99.68(10) . 3_657 ?
O14 Gd1 N1 72.94(15) . 3_657 ?
N1 Gd1 Gd1 150.60(12) 3_657 3_657 ?
N1 Gd1 Gd2 98.35(12) 3_657 . ?
N1 Gd1 Gd3 93.49(12) 3_657 3_657 ?
N1 Gd1 Gd3 146.49(12) 3_657 . ?
O11 Gd1 Gd1 35.17(9) 3_657 3_657 ?
O11 Gd1 Gd1 35.72(10) . 3_657 ?
O11 Gd1 Gd2 92.12(10) . . ?
O11 Gd1 Gd2 122.90(9) 3_657 . ?
O11 Gd1 Gd3 35.81(9) 3_657 3_657 ?
O11 Gd1 Gd3 36.91(9) . . ?
O11 Gd1 Gd3 89.13(9) 3_657 . ?
O11 Gd1 Gd3 88.02(10) . 3_657 ?
O11 Gd1 O14 76.35(13) . . ?
O11 Gd1 O14 122.97(14) 3_657 . ?
O11 Gd1 N1 149.07(15) . 3_657 ?
O11 Gd1 N1 124.31(15) 3_657 3_657 ?
O11 Gd1 O11 70.89(16) . 3_657 ?
O11 Gd1 O13 133.34(15) . . ?
O2 Gd1 Gd1 87.00(10) 3_657 3_657 ?
O2 Gd1 Gd2 161.22(10) 3_657 . ?
O2 Gd1 Gd3 33.22(10) 3_657 3_657 ?
O2 Gd1 Gd3 142.89(10) 3_657 . ?
O2 Gd1 O14 77.35(14) 3_657 . ?
O2 Gd1 N1 63.61(15) 3_657 3_657 ?
O2 Gd1 O11 69.00(14) 3_657 3_657 ?
O2 Gd1 O11 106.11(14) 3_657 . ?
O2 Gd1 O13 82.25(15) 3_657 . ?
O1 Gd1 Gd1 144.80(10) 3_657 3_657 ?
O1 Gd1 Gd2 33.81(10) 3_657 . ?
O1 Gd1 Gd3 87.19(10) 3_657 . ?
O1 Gd1 Gd3 150.90(11) 3_657 3_657 ?
O1 Gd1 O14 92.04(15) 3_657 . ?
O1 Gd1 N1 64.54(15) 3_657 3_657 ?
O1 Gd1 O11 144.89(15) 3_657 3_657 ?
O1 Gd1 O11 120.75(14) 3_657 . ?
O1 Gd1 O2 127.94(14) 3_657 3_657 ?
O1 Gd1 O12 70.35(15) 3_657 . ?
O1 Gd1 O13 81.54(15) 3_657 . ?
O12 Gd1 Gd1 75.02(11) . 3_657 ?
O12 Gd1 Gd2 37.68(11) . . ?
O12 Gd1 Gd3 122.60(11) . 3_657 ?
O12 Gd1 Gd3 35.52(11) . . ?
O12 Gd1 O14 122.07(14) . . ?
O12 Gd1 N1 133.04(15) . 3_657 ?
O12 Gd1 O11 68.40(14) . . ?
O12 Gd1 O11 86.84(14) . 3_657 ?
O12 Gd1 O2 155.38(15) . 3_657 ?
O12 Gd1 O13 85.12(15) . . ?
O13 Gd1 Gd1 101.89(11) . 3_657 ?
O13 Gd1 Gd2 88.53(11) . . ?
O13 Gd1 Gd3 74.47(11) . 3_657 ?
O13 Gd1 Gd3 118.97(11) . . ?
O13 Gd1 O14 148.23(14) . . ?
O13 Gd1 N1 76.25(16) . 3_657 ?
O13 Gd1 O11 69.90(14) . 3_657 ?
Gd3 Gd2 Gd1 62.963(8) . . ?
O6 Gd2 Gd1 118.93(12) . . ?
O6 Gd2 Gd3 171.91(12) . . ?
O6 Gd2 O4 78.66(16) . . ?
O6 Gd2 O12 135.04(16) . . ?
O6 Gd2 O5 73.23(17) . . ?
O6 Gd2 O7 76.32(17) . . ?
O6 Gd2 O3 133.87(16) . . ?
O6 Gd2 O8 145.88(16) . . ?
O1 Gd2 Gd1 34.99(11) 3_657 . ?
O1 Gd2 Gd3 95.38(11) 3_657 . ?
O1 Gd2 O6 88.59(17) 3_657 . ?
O1 Gd2 O4 156.78(16) 3_657 . ?
O1 Gd2 O12 70.15(15) 3_657 . ?
O1 Gd2 O5 99.49(17) 3_657 . ?
O1 Gd2 O7 84.86(17) 3_657 . ?
O1 Gd2 O3 134.84(15) 3_657 . ?
O1 Gd2 O8 76.90(15) 3_657 . ?
O4 Gd2 Gd1 162.36(11) . . ?
O4 Gd2 Gd3 99.81(11) . . ?
O12 Gd2 Gd1 36.30(10) . . ?
O12 Gd2 Gd3 41.38(10) . . ?
O12 Gd2 O4 131.98(15) . . ?
O12 Gd2 O8 68.48(15) . . ?
O5 Gd2 Gd1 91.43(12) . . ?
O5 Gd2 Gd3 99.12(12) . . ?
O5 Gd2 O4 95.33(16) . . ?
O5 Gd2 O12 72.02(16) . . ?
O5 Gd2 O3 83.08(15) . . ?
O5 Gd2 O8 139.09(16) . . ?
O7 Gd2 Gd1 108.02(12) . . ?
O7 Gd2 Gd3 111.01(12) . . ?
O7 Gd2 O4 73.37(16) . . ?
O7 Gd2 O12 136.69(16) . . ?
O7 Gd2 O5 149.08(17) . . ?
O7 Gd2 O3 115.42(16) . . ?
O7 Gd2 O8 71.80(16) . . ?
O3 Gd2 Gd1 100.27(10) . . ?
O3 Gd2 Gd3 40.52(10) . . ?
O3 Gd2 O4 64.56(15) . . ?
O3 Gd2 O12 67.95(14) . . ?
O3 Gd2 O8 72.80(15) . . ?
O8 Gd2 Gd1 62.09(10) . . ?
O8 Gd2 Gd3 42.20(10) . . ?
O8 Gd2 O4 103.06(15) . . ?
Gd1 Gd3 Gd1 61.265(9) . 3_657 ?
Gd2 Gd3 Gd1 61.368(8) . . ?
Gd2 Gd3 Gd1 117.075(10) . 3_657 ?
O11 Gd3 Gd1 36.49(10) . 3_657 ?
O11 Gd3 Gd1 37.04(10) . . ?
O11 Gd3 Gd2 97.92(10) . . ?
O11 Gd3 N3 135.27(16) . . ?
O2 Gd3 Gd1 34.33(10) . 3_657 ?
O2 Gd3 Gd1 90.57(10) . . ?
O2 Gd3 Gd2 128.13(10) . . ?
O2 Gd3 O11 70.80(14) . . ?
O2 Gd3 O12 89.40(15) . . ?
O2 Gd3 O10 78.88(15) . . ?
O2 Gd3 N3 64.48(15) . . ?
O2 Gd3 O9 129.54(17) . . ?
O2 Gd3 O3 117.51(15) . . ?
O2 Gd3 O8 151.60(14) . . ?
O12 Gd3 Gd1 75.56(11) . 3_657 ?
O12 Gd3 Gd1 34.88(11) . . ?
O12 Gd3 Gd2 42.20(11) . . ?
O12 Gd3 O11 67.92(14) . . ?
O12 Gd3 N3 110.38(16) . . ?
O12 Gd3 O8 70.30(15) . . ?
O10 Gd3 Gd1 76.57(11) . 3_657 ?
O10 Gd3 Gd1 112.00(11) . . ?
O10 Gd3 Gd2 149.98(12) . . ?
O10 Gd3 O11 77.41(14) . . ?
O10 Gd3 O12 145.33(15) . . ?
O10 Gd3 N3 93.88(17) . . ?
O10 Gd3 O8 106.38(16) . . ?
N3 Gd3 Gd1 98.79(12) . 3_657 ?
N3 Gd3 Gd1 140.22(12) . . ?
N3 Gd3 Gd2 109.02(12) . . ?
O9 Gd3 Gd1 138.44(13) . . ?
O9 Gd3 Gd1 148.24(13) . 3_657 ?
O9 Gd3 Gd2 93.64(13) . . ?
O9 Gd3 O11 137.33(15) . . ?
O9 Gd3 O12 135.76(17) . . ?
O9 Gd3 O10 72.41(16) . . ?
O9 Gd3 N3 76.92(18) . . ?
O9 Gd3 O3 73.94(16) . . ?
O9 Gd3 O8 77.53(17) . . ?
O3 Gd3 Gd1 98.94(10) . . ?
O3 Gd3 Gd1 134.82(10) . 3_657 ?
O3 Gd3 Gd2 40.73(10) . . ?
O3 Gd3 O11 135.71(14) . . ?
O3 Gd3 O12 68.75(14) . . ?
O3 Gd3 O10 145.22(15) . . ?
O3 Gd3 N3 70.01(16) . . ?
O3 Gd3 O8 74.31(15) . . ?
O8 Gd3 Gd1 61.36(10) . . ?
O8 Gd3 Gd1 118.47(10) . 3_657 ?
O8 Gd3 Gd2 43.78(10) . . ?
O8 Gd3 O11 82.96(14) . . ?
O8 Gd3 N3 140.53(16) . . ?
O4 C13 C14 114.2(6) . . ?
O4 C13 C12 123.6(6) . . ?
C12 C13 C14 122.2(6) . . ?
N4 O14 Gd1 129.3(5) . . ?
C6 N1 Gd1 120.7(4) . 3_657 ?
C2 N1 Gd1 119.9(4) . 3_657 ?
C2 N1 C6 119.4(5) . . ?
Gd1 O11 Gd1 109.11(15) . 3_657 ?
Gd3 O11 Gd1 107.70(15) . 3_657 ?
Gd3 O11 Gd1 106.05(15) . . ?
Gd3 O2 Gd1 112.44(16) . 3_657 ?
C7 O2 Gd1 126.1(4) . 3_657 ?
C7 O2 Gd3 116.6(4) . . ?
N3 C8 C9 123.2(6) . . ?
N1 C6 C7 113.0(5) . . ?
N1 C6 C5 122.2(6) . . ?
C5 C6 C7 124.8(6) . . ?
C19 O6 Gd2 136.8(5) . . ?
Gd2 O1 Gd1 111.20(18) 3_657 3_657 ?
C1 O1 Gd1 127.7(4) . 3_657 ?
C1 O1 Gd2 121.0(4) . 3_657 ?
C15 O4 Gd2 123.5(4) . . ?
C13 O4 Gd2 118.0(4) . . ?
C13 O4 C15 118.4(5) . . ?
O2 C7 C6 116.6(5) . . ?
N2 C7 O2 125.5(6) . . ?
N2 C7 C6 117.9(5) . . ?
C7 N2 N3 109.4(5) . . ?
Gd1 O12 Gd2 106.01(17) . . ?
Gd1 O12 Gd3 109.60(18) . . ?
Gd3 O12 Gd2 96.43(15) . . ?
C17 O5 Gd2 134.4(5) . . ?
C11 C10 C9 120.9(7) . . ?
C29 O10 Gd3 135.4(5) . . ?
O7 C22 C23 125.5(7) . . ?
O7 C22 C21 115.2(7) . . ?
C23 C22 C21 119.3(7) . . ?
C31 O13 Gd1 129.6(5) . . ?
C10 C9 C8 117.8(6) . . ?
C14 C9 C8 123.4(6) . . ?
C14 C9 C10 118.8(6) . . ?
C22 O7 Gd2 138.3(5) . . ?
C8 N3 Gd3 132.6(5) . . ?
C8 N3 N2 112.2(5) . . ?
N2 N3 Gd3 114.6(3) . . ?
C4 C3 C2 118.0(6) . . ?
C9 C14 C13 118.7(6) . . ?
O3 C14 C13 118.1(6) . . ?
O3 C14 C9 123.1(6) . . ?
C13 C12 C11 118.5(7) . . ?
C27 O9 Gd3 137.7(5) . . ?
C6 C5 C4 118.2(6) . . ?
Gd3 O3 Gd2 98.75(15) . . ?
C14 O3 Gd2 124.4(4) . . ?
C14 O3 Gd3 130.7(4) . . ?
O1 C1 C2 111.2(5) . . ?
C29 C28 C27 124.9(7) . . ?
C24 C23 C22 125.6(7) . . ?
O9 C27 C28 123.4(7) . . ?
O9 C27 C26 116.2(7) . . ?
C28 C27 C26 120.4(7) . . ?
C10 C11 C12 120.7(6) . . ?
O14 N4 O16 117.0(7) . . ?
O14 N4 O15 124.4(7) . . ?
O16 N4 O15 118.3(7) . . ?
C23 C24 C25 118.4(6) . . ?
O8 C24 C23 124.1(6) . . ?
O8 C24 C25 117.4(6) . . ?
O6 C19 C18 124.4(7) . . ?
O6 C19 C20 115.4(8) . . ?
C18 C19 C20 120.2(8) . . ?
O10 C29 C28 125.1(7) . . ?
O10 C29 C30 115.0(7) . . ?
C28 C29 C30 119.7(7) . . ?
N1 C2 C3 121.9(6) . . ?
N1 C2 C1 116.3(6) . . ?
C3 C2 C1 121.8(6) . . ?
O5 C17 C18 125.7(7) . . ?
O5 C17 C16 115.2(7) . . ?
C18 C17 C16 119.1(7) . . ?
Gd3 O8 Gd2 94.02(15) . . ?
C24 O8 Gd2 133.8(4) . . ?
C24 O8 Gd3 130.5(4) . . ?
C17 C18 C19 123.8(7) . . ?
C5 C4 C3 120.2(6) . . ?

loop_
_geom_bond_atom_site_label_1
_geom_bond_atom_site_label_2
_geom_bond_distance
_geom_bond_site_symmetry_2
_geom_bond_publ_flag
Gd1 Gd1 3.9373(6) 3_657 ?
Gd1 Gd2 3.7737(4) . ?
Gd1 Gd3 3.8969(4) 3_657 ?
Gd1 Gd3 3.8295(4) . ?
Gd1 O14 2.509(5) . ?
Gd1 N1 2.539(5) 3_657 ?
Gd1 O11 2.433(4) 3_657 ?
Gd1 O11 2.400(4) . ?
Gd1 O2 2.378(4) 3_657 ?
Gd1 O1 2.321(4) 3_657 ?
Gd1 O12 2.325(4) . ?
Gd1 O13 2.409(4) . ?
Gd2 Gd3 3.5505(4) . ?
Gd2 O6 2.297(5) . ?
Gd2 O1 2.252(4) 3_657 ?
Gd2 O4 2.521(4) . ?
Gd2 O12 2.400(4) . ?
Gd2 O5 2.322(5) . ?
Gd2 O7 2.320(5) . ?
Gd2 O3 2.344(4) . ?
Gd2 O8 2.463(4) . ?
Gd3 O11 2.393(4) . ?
Gd3 O2 2.310(4) . ?
Gd3 O12 2.362(4) . ?
Gd3 O10 2.361(4) . ?
Gd3 N3 2.476(5) . ?
Gd3 O9 2.312(4) . ?
Gd3 O3 2.334(4) . ?
Gd3 O8 2.391(5) . ?
C15 O4 1.445(8) . ?
C13 O4 1.381(8) . ?
C13 C14 1.408(10) . ?
C13 C12 1.385(9) . ?
O14 N4 1.162(8) . ?
N1 C6 1.352(8) . ?
N1 C2 1.330(8) . ?
O2 C7 1.315(7) . ?
C8 C9 1.451(10) . ?
C8 N3 1.287(8) . ?
C6 C7 1.478(9) . ?
C6 C5 1.381(8) . ?
O6 C19 1.274(9) . ?
O1 C1 1.407(7) . ?
C7 N2 1.302(8) . ?
N2 N3 1.431(7) . ?
O5 C17 1.276(8) . ?
C10 C9 1.426(9) . ?
C10 C11 1.370(10) . ?
O10 C29 1.267(8) . ?
C22 O7 1.256(8) . ?
C22 C23 1.397(11) . ?
C22 C21 1.522(10) . ?
O13 C31 1.446(11) . ?
C9 C14 1.405(9) . ?
C3 C2 1.403(9) . ?
C3 C4 1.387(10) . ?
C14 O3 1.330(7) . ?
C12 C11 1.409(10) . ?
O9 C27 1.273(9) . ?
C5 C4 1.384(10) . ?
C1 C2 1.499(9) . ?
C28 C27 1.387(11) . ?
C28 C29 1.381(11) . ?
C23 C24 1.379(10) . ?
C27 C26 1.495(11) . ?
N4 O16 1.258(9) . ?
N4 O15 1.264(9) . ?
C24 O8 1.290(8) . ?
C24 C25 1.498(10) . ?
C19 C18 1.393(11) . ?
C19 C20 1.513(11) . ?
C29 C30 1.505(11) . ?
C17 C18 1.378(11) . ?
C17 C16 1.525(11) . ?

loop_
_geom_torsion_atom_site_label_1
_geom_torsion_atom_site_label_2
_geom_torsion_atom_site_label_3
_geom_torsion_atom_site_label_4
_geom_torsion
_geom_torsion_site_symmetry_1
_geom_torsion_site_symmetry_2
_geom_torsion_site_symmetry_3
_geom_torsion_site_symmetry_4
_geom_torsion_publ_flag
Gd1 O14 N4 O16 -159.4(7) . . . . ?
Gd1 O14 N4 O15 26.5(12) . . . . ?
Gd1 N1 C6 C7 2.0(7) 3_657 . . . ?
Gd1 N1 C6 C5 -179.7(5) 3_657 . . . ?
Gd1 N1 C2 C3 -180.0(5) 3_657 . . . ?
Gd1 N1 C2 C1 -0.5(8) 3_657 . . . ?
Gd1 O2 C7 C6 -2.4(7) 3_657 . . . ?
Gd1 O2 C7 N2 179.6(4) 3_657 . . . ?
Gd1 O1 C1 C2 7.5(8) 3_657 . . . ?
Gd2 O6 C19 C18 -5.4(12) . . . . ?
Gd2 O6 C19 C20 177.1(6) . . . . ?
Gd2 O1 C1 C2 -177.6(4) 3_657 . . . ?
Gd2 O5 C17 C18 15.3(12) . . . . ?
Gd2 O5 C17 C16 -166.6(6) . . . . ?
Gd3 O2 C7 C6 151.0(4) . . . . ?
Gd3 O2 C7 N2 -27.0(8) . . . . ?
Gd3 O10 C29 C28 -3.6(13) . . . . ?
Gd3 O10 C29 C30 172.0(6) . . . . ?
Gd3 O9 C27 C28 -13.4(13) . . . . ?
Gd3 O9 C27 C26 168.9(6) . . . . ?
C13 C14 O3 Gd2 7.0(8) . . . . ?
C13 C14 O3 Gd3 -139.4(5) . . . . ?
C13 C12 C11 C10 0.8(11) . . . . ?
N1 C6 C7 O2 0.1(8) . . . . ?
N1 C6 C7 N2 178.2(5) . . . . ?
N1 C6 C5 C4 0.5(10) . . . . ?
O2 C7 N2 N3 2.7(8) . . . . ?
C8 C9 C14 C13 -178.9(6) . . . . ?
C8 C9 C14 O3 -1.5(10) . . . . ?
C6 N1 C2 C3 0.4(10) . . . . ?
C6 N1 C2 C1 179.8(6) . . . . ?
C6 C7 N2 N3 -175.2(5) . . . . ?
C6 C5 C4 C3 -1.3(10) . . . . ?
O6 C19 C18 C17 -1.2(13) . . . . ?
O1 C1 C2 N1 -3.8(9) . . . . ?
O1 C1 C2 C3 175.7(6) . . . . ?
O4 C13 C14 C9 177.1(6) . . . . ?
O4 C13 C14 O3 -0.4(8) . . . . ?
O4 C13 C12 C11 -177.0(6) . . . . ?
C7 C6 C5 C4 178.6(6) . . . . ?
C7 N2 N3 Gd3 20.7(6) . . . . ?
C7 N2 N3 C8 -167.0(6) . . . . ?
O5 C17 C18 C19 -3.8(13) . . . . ?
C10 C9 C14 C13 -0.8(9) . . . . ?
C10 C9 C14 O3 176.6(6) . . . . ?
C22 C23 C24 O8 -3.7(11) . . . . ?
C22 C23 C24 C25 174.9(7) . . . . ?
C9 C8 N3 Gd3 -10.9(10) . . . . ?
C9 C8 N3 N2 178.6(6) . . . . ?
C9 C10 C11 C12 -4.0(11) . . . . ?
C9 C14 O3 Gd2 -170.4(5) . . . . ?
C9 C14 O3 Gd3 43.2(8) . . . . ?
O7 C22 C23 C24 3.8(12) . . . . ?
N3 C8 C9 C10 168.6(6) . . . . ?
N3 C8 C9 C14 -13.3(11) . . . . ?
C14 C13 O4 Gd2 -5.5(7) . . . . ?
C14 C13 O4 C15 173.7(6) . . . . ?
C14 C13 C12 C11 2.4(11) . . . . ?
C12 C13 O4 Gd2 174.0(5) . . . . ?
C12 C13 O4 C15 -6.8(10) . . . . ?
C12 C13 C14 C9 -2.4(10) . . . . ?
C12 C13 C14 O3 -179.9(6) . . . . ?
C5 C6 C7 O2 -178.1(6) . . . . ?
C5 C6 C7 N2 0.0(9) . . . . ?
C23 C22 O7 Gd2 6.0(12) . . . . ?
C23 C24 O8 Gd2 -4.9(10) . . . . ?
C23 C24 O8 Gd3 156.6(5) . . . . ?
C27 C28 C29 O10 3.9(15) . . . . ?
C27 C28 C29 C30 -171.5(9) . . . . ?
C11 C10 C9 C8 -177.9(7) . . . . ?
C11 C10 C9 C14 4.0(10) . . . . ?
C29 C28 C27 O9 4.0(15) . . . . ?
C29 C28 C27 C26 -178.4(9) . . . . ?
C2 N1 C6 C7 -178.4(5) . . . . ?
C2 N1 C6 C5 -0.1(9) . . . . ?
C2 C3 C4 C5 1.5(11) . . . . ?
C4 C3 C2 N1 -1.1(11) . . . . ?
C4 C3 C2 C1 179.5(7) . . . . ?
C21 C22 O7 Gd2 -173.8(6) . . . . ?
C21 C22 C23 C24 -176.4(8) . . . . ?
C16 C17 C18 C19 178.1(8) . . . . ?
C25 C24 O8 Gd2 176.4(4) . . . . ?
C25 C24 O8 Gd3 -22.0(8) . . . . ?
C20 C19 C18 C17 176.1(9) . . . . ?
